data_4028665
loop_
_publ_author_name
'R. Arun Kumar'
'G. Saidulu'
'Balasubramanian Sridhar'
'Shiuh Tzung Liu'
'K. Rajender Reddy'

_publ_section_title
;
 Copper-Catalyzed Activation of \a-Amino Peroxy and Hydroxy Intermediates
 to Iminium Ion Precursor: An Access to C4-Substituted
 3,4-Dihydroquinazolines via Oxidative Cross Coupling Strategy
;
_journal_name_full 'Journal of Organic Chemistry'
_journal_page_first 10240
_journal_page_last 10250
_journal_paper_doi 10.1021/jo401622r
_journal_volume 78
_journal_year 2013
_chemical_absolute_configuration rmad
_chemical_formula_moiety 'C28 H20 N4 O2, 2(C H Cl3)'
_chemical_formula_sum 'C30 H22 Cl6 N4 O2'
_chemical_formula_weight 683.22
_chemical_name_systematic
; 
4-(5-nitro-1H-indol-3-yl)-2,3-diphenyl-3,4-dihydroquinazoline
;
_space_group_IT_number 29
_symmetry_cell_setting orthorhombic
_symmetry_space_group_name_Hall 'P 2c -2ac'
_symmetry_space_group_name_H-M 'P c a 21'
_atom_sites_solution_hydrogens geom
_atom_sites_solution_primary direct
_atom_sites_solution_secondary difmap
_audit_creation_method SHELXL-97
_cell_angle_alpha 90.00
_cell_angle_beta 90.00
_cell_angle_gamma 90.00
_cell_formula_units_Z 4
_cell_length_a 11.7756(7)
_cell_length_b 14.3426(8)
_cell_length_c 18.5462(11)
_cell_measurement_reflns_used 5829
_cell_measurement_temperature 294(2)
_cell_measurement_theta_max 20.72
_cell_measurement_theta_min 2.20
_cell_volume 3132.3(3)
_computing_cell_refinement 'SAINT (Bruker, 2001)'
_computing_data_collection 'SMART (Bruker, 2001)'
_computing_data_reduction SAINT
_computing_molecular_graphics 'SHELXTL/PC (Sheldrick, 1990)'
_computing_publication_material SHELXL97
_computing_structure_refinement 'SHELXL-97 (Sheldrick, 2008)'
_computing_structure_solution 'SHELXS-97 (Sheldrick, 2008)'
_diffrn_ambient_temperature 294(2)
_diffrn_measured_fraction_theta_full 1.000
_diffrn_measured_fraction_theta_max 1.000
_diffrn_measurement_device 'Bruker SMART APEX CCD area-detector'
_diffrn_measurement_device_type 'CCD Area Detector'
_diffrn_measurement_method '\w scan'
_diffrn_radiation_monochromator graphite
_diffrn_radiation_source 'fine-focus sealed tube'
_diffrn_radiation_type MoK\a
_diffrn_radiation_wavelength 0.71073
_diffrn_reflns_av_R_equivalents 0.0366
_diffrn_reflns_av_sigmaI/netI 0.0281
_diffrn_reflns_limit_h_max 14
_diffrn_reflns_limit_h_min -14
_diffrn_reflns_limit_k_max 17
_diffrn_reflns_limit_k_min -17
_diffrn_reflns_limit_l_max 22
_diffrn_reflns_limit_l_min -22
_diffrn_reflns_number 28563
_diffrn_reflns_theta_full 25.00
_diffrn_reflns_theta_max 25.00
_diffrn_reflns_theta_min 1.42
_diffrn_standards_number 0
_exptl_absorpt_coefficient_mu 0.584
_exptl_absorpt_correction_type none
_exptl_crystal_colour colorless
_exptl_crystal_density_diffrn 1.449
_exptl_crystal_description needle
_exptl_crystal_F_000 1392
_exptl_crystal_size_max 0.15
_exptl_crystal_size_mid 0.08
_exptl_crystal_size_min 0.05
_refine_diff_density_max 0.502
_refine_diff_density_min -0.448
_refine_diff_density_rms 0.070
_refine_ls_abs_structure_details 'Flack H D (1983), Acta Cryst. A39, 876-881'
_refine_ls_abs_structure_Flack 0.01(15)
_refine_ls_extinction_method none
_refine_ls_goodness_of_fit_ref 1.035
_refine_ls_hydrogen_treatment mixed
_refine_ls_matrix_type full
_refine_ls_number_parameters 383
_refine_ls_number_reflns 5504
_refine_ls_number_restraints 1
_refine_ls_restrained_S_all 1.035
_refine_ls_R_factor_all 0.0939
_refine_ls_R_factor_gt 0.0797
_refine_ls_shift/su_max 0.000
_refine_ls_shift/su_mean 0.000
_refine_ls_structure_factor_coef Fsqd
_refine_ls_weighting_details 'calc w=1/[\s^2^(Fo^2^)+(0.1432P)^2^+2.5163P] where P=(Fo^2^+2Fc^2^)/3'
_refine_ls_weighting_scheme calc
_refine_ls_wR_factor_gt 0.2195
_refine_ls_wR_factor_ref 0.2342
_reflns_number_gt 4477
_reflns_number_total 5504
_reflns_threshold_expression I>2\s(I)
_cod_data_source_file jo401622r_si_002_2.cif
_cod_data_source_block 9F
_cod_database_code 4028665

loop_
_symmetry_equiv_pos_as_xyz
'x, y, z'
'-x, -y, z+1/2'
'x+1/2, -y, z'
'-x+1/2, y, z+1/2'

loop_
_atom_site_label
_atom_site_type_symbol
_atom_site_fract_x
_atom_site_fract_y
_atom_site_fract_z
_atom_site_U_iso_or_equiv
_atom_site_adp_type
_atom_site_occupancy
_atom_site_symmetry_multiplicity
_atom_site_calc_flag
_atom_site_refinement_flags
C1 C 0.6424(4) 0.1693(3) 0.3736(2) 0.0351(10) Uani 1 1 d .
C2 C 0.7748(4) 0.2430(3) 0.4556(2) 0.0358(10) Uani 1 1 d .
H2 H 0.8080 0.3053 0.4613 0.043 Uiso 1 1 calc R
C3 C 0.6839(4) 0.2317(3) 0.5122(3) 0.0397(10) Uani 1 1 d .
C4 C 0.6855(4) 0.2749(4) 0.5799(3) 0.0500(12) Uani 1 1 d .
H4 H 0.7449 0.3148 0.5918 0.060 Uiso 1 1 calc R
C5 C 0.6026(6) 0.2592(4) 0.6275(3) 0.0629(16) Uani 1 1 d .
H5 H 0.6057 0.2880 0.6724 0.076 Uiso 1 1 calc R
C6 C 0.5114(5) 0.2007(5) 0.6115(3) 0.0584(14) Uani 1 1 d .
H6 H 0.4539 0.1905 0.6450 0.070 Uiso 1 1 calc R
C7 C 0.5085(5) 0.1584(4) 0.5450(3) 0.0571(14) Uani 1 1 d .
H7 H 0.4480 0.1194 0.5337 0.068 Uiso 1 1 calc R
C8 C 0.5937(4) 0.1726(3) 0.4941(2) 0.0416(10) Uani 1 1 d .
C9 C 0.6302(4) 0.1286(3) 0.3001(3) 0.0419(11) Uani 1 1 d .
C10 C 0.5255(5) 0.0885(4) 0.2801(3) 0.0528(13) Uani 1 1 d .
H10 H 0.4644 0.0907 0.3119 0.063 Uiso 1 1 calc R
C11 C 0.5133(6) 0.0472(5) 0.2156(4) 0.0717(18) Uani 1 1 d .
H11 H 0.4439 0.0208 0.2031 0.086 Uiso 1 1 calc R
C12 C 0.6045(6) 0.0433(4) 0.1669(3) 0.0679(17) Uani 1 1 d .
H12 H 0.5957 0.0144 0.1224 0.081 Uiso 1 1 calc R
C13 C 0.7062(5) 0.0823(4) 0.1853(3) 0.0606(14) Uani 1 1 d .
H13 H 0.7666 0.0805 0.1531 0.073 Uiso 1 1 calc R
C14 C 0.7195(4) 0.1246(4) 0.2522(3) 0.0483(12) Uani 1 1 d .
H14 H 0.7892 0.1504 0.2648 0.058 Uiso 1 1 calc R
C15 C 0.7364(4) 0.3130(3) 0.3339(2) 0.0397(10) Uani 1 1 d .
C16 C 0.6472(4) 0.3454(4) 0.2920(3) 0.0496(12) Uani 1 1 d .
H16 H 0.5756 0.3184 0.2957 0.060 Uiso 1 1 calc R
C17 C 0.6658(6) 0.4172(4) 0.2452(3) 0.0640(16) Uani 1 1 d .
H17 H 0.6072 0.4360 0.2149 0.077 Uiso 1 1 calc R
C18 C 0.7665(7) 0.4616(5) 0.2414(4) 0.078(2) Uani 1 1 d .
H18 H 0.7757 0.5123 0.2107 0.094 Uiso 1 1 calc R
C19 C 0.8569(7) 0.4310(5) 0.2840(4) 0.079(2) Uani 1 1 d .
H19 H 0.9267 0.4611 0.2819 0.094 Uiso 1 1 calc R
C20 C 0.8416(5) 0.3562(4) 0.3289(3) 0.0606(14) Uani 1 1 d .
H20 H 0.9022 0.3343 0.3563 0.073 Uiso 1 1 calc R
C21 C 0.8693(4) 0.1730(3) 0.4611(2) 0.0361(10) Uani 1 1 d .
C22 C 0.9673(4) 0.1777(3) 0.5085(2) 0.0364(9) Uani 1 1 d .
C23 C 1.0041(4) 0.2409(3) 0.5599(3) 0.0449(11) Uani 1 1 d .
H23 H 0.9617 0.2937 0.5710 0.054 Uiso 1 1 calc R
C24 C 1.1047(4) 0.2232(4) 0.5937(3) 0.0500(12) Uani 1 1 d .
C25 C 1.1711(4) 0.1434(4) 0.5788(3) 0.0528(13) Uani 1 1 d .
H25 H 1.2395 0.1344 0.6028 0.063 Uiso 1 1 calc R
C26 C 1.1355(4) 0.0806(4) 0.5302(3) 0.0497(12) Uani 1 1 d .
H26 H 1.1780 0.0276 0.5199 0.060 Uiso 1 1 calc R
C27 C 1.0324(4) 0.0976(3) 0.4956(3) 0.0440(11) Uani 1 1 d .
C28 C 0.8813(4) 0.0918(3) 0.4241(3) 0.0446(11) Uani 1 1 d .
H28 H 0.8306 0.0703 0.3895 0.053 Uiso 1 1 calc R
N1 N 0.7198(3) 0.2389(2) 0.3843(2) 0.0386(9) Uani 1 1 d .
N2 N 0.5854(3) 0.1316(3) 0.4258(2) 0.0419(9) Uani 1 1 d .
N3 N 0.9767(4) 0.0466(3) 0.4444(2) 0.0471(10) Uani 1 1 d .
H3N H 0.998(3) -0.004(3) 0.425(2) 0.019(9) Uiso 1 1 d .
N4 N 1.1454(4) 0.2872(4) 0.6484(3) 0.0719(15) Uani 1 1 d .
O1 O 1.0821(4) 0.3420(4) 0.6747(3) 0.0962(17) Uani 1 1 d .
O2 O 1.2454(5) 0.2847(5) 0.6663(5) 0.136(3) Uani 1 1 d .
C29 C 0.5660(7) 0.5724(6) 0.0177(5) 0.089(2) Uani 1 1 d .
H29 H 0.5694 0.6377 0.0331 0.107 Uiso 1 1 calc R
Cl1 Cl 0.4932(3) 0.5081(2) 0.08387(19) 0.1385(11) Uani 1 1 d .
Cl2 Cl 0.7032(3) 0.5299(3) 0.0117(4) 0.1947(18) Uani 1 1 d .
Cl3 Cl 0.4934(4) 0.5669(3) -0.06219(19) 0.1596(14) Uani 1 1 d .
C30 C 0.2134(11) 0.2529(11) 0.3395(9) 0.153(5) Uani 1 1 d .
H30 H 0.2527 0.2786 0.2973 0.184 Uiso 1 1 calc R
Cl4 Cl 0.1433(4) 0.3399(5) 0.3744(5) 0.271(4) Uani 1 1 d .
Cl5 Cl 0.3210(4) 0.2210(3) 0.4001(3) 0.192(2) Uani 1 1 d .
Cl6 Cl 0.1449(7) 0.1565(5) 0.3095(3) 0.271(4) Uani 1 1 d .

loop_
_atom_site_aniso_label
_atom_site_aniso_U_11
_atom_site_aniso_U_22
_atom_site_aniso_U_33
_atom_site_aniso_U_23
_atom_site_aniso_U_13
_atom_site_aniso_U_12
C1 0.032(2) 0.037(2) 0.036(2) 0.0055(18) -0.0084(18) -0.0017(18)
C2 0.039(2) 0.030(2) 0.038(2) -0.0026(17) -0.0042(19) -0.0041(17)
C3 0.041(2) 0.035(2) 0.044(2) 0.0007(19) -0.007(2) 0.0093(19)
C4 0.045(3) 0.056(3) 0.048(3) -0.009(2) -0.001(2) 0.011(2)
C5 0.077(4) 0.073(4) 0.039(3) -0.009(3) -0.005(3) 0.026(3)
C6 0.062(3) 0.075(4) 0.039(3) 0.002(3) 0.012(2) 0.008(3)
C7 0.055(3) 0.056(3) 0.061(3) 0.009(3) 0.010(3) -0.001(2)
C8 0.044(2) 0.044(2) 0.037(2) 0.004(2) 0.004(2) 0.001(2)
C9 0.052(3) 0.036(2) 0.039(2) 0.006(2) -0.011(2) -0.002(2)
C10 0.050(3) 0.049(3) 0.059(3) 0.007(2) -0.018(2) -0.015(2)
C11 0.078(4) 0.071(4) 0.066(4) -0.004(3) -0.029(3) -0.022(3)
C12 0.104(5) 0.052(3) 0.048(3) -0.008(3) -0.028(3) -0.004(3)
C13 0.077(4) 0.057(3) 0.048(3) -0.001(2) -0.002(3) -0.003(3)
C14 0.052(3) 0.052(3) 0.041(3) -0.003(2) -0.005(2) -0.005(2)
C15 0.049(3) 0.036(2) 0.035(2) 0.0039(19) 0.006(2) -0.0070(19)
C16 0.049(3) 0.053(3) 0.047(3) 0.004(2) 0.000(2) 0.003(2)
C17 0.086(4) 0.053(3) 0.053(3) 0.020(3) -0.002(3) 0.011(3)
C18 0.119(6) 0.058(4) 0.058(4) 0.015(3) 0.009(4) -0.028(4)
C19 0.092(5) 0.083(4) 0.061(4) 0.003(3) 0.013(4) -0.051(4)
C20 0.057(3) 0.064(3) 0.061(3) 0.006(3) 0.003(3) -0.021(3)
C21 0.038(2) 0.037(2) 0.033(2) 0.0014(18) -0.0006(18) -0.0048(18)
C22 0.030(2) 0.035(2) 0.044(2) 0.0033(19) 0.0044(18) 0.0022(17)
C23 0.043(3) 0.041(2) 0.050(3) -0.005(2) -0.002(2) 0.001(2)
C24 0.042(3) 0.060(3) 0.048(3) -0.007(2) -0.010(2) -0.001(2)
C25 0.036(2) 0.073(3) 0.049(3) -0.005(3) -0.016(2) 0.010(2)
C26 0.037(2) 0.056(3) 0.056(3) -0.004(2) 0.000(2) 0.011(2)
C27 0.044(3) 0.046(3) 0.042(3) -0.001(2) 0.000(2) 0.003(2)
C28 0.043(3) 0.045(2) 0.046(3) -0.008(2) -0.008(2) 0.004(2)
N1 0.046(2) 0.0323(18) 0.037(2) 0.0037(15) -0.0092(16) -0.0056(16)
N2 0.044(2) 0.0388(19) 0.042(2) 0.0029(17) -0.0012(17) -0.0056(16)
N3 0.050(2) 0.042(2) 0.050(2) -0.0086(19) -0.0028(19) 0.011(2)
N4 0.055(3) 0.077(3) 0.084(4) -0.025(3) -0.025(3) 0.007(3)
O1 0.075(3) 0.098(3) 0.116(4) -0.062(3) -0.036(3) 0.014(3)
O2 0.074(3) 0.160(6) 0.175(7) -0.094(5) -0.069(4) 0.024(4)
C29 0.112(6) 0.067(4) 0.089(5) 0.003(4) -0.005(5) 0.008(4)
Cl1 0.172(3) 0.1202(19) 0.124(2) 0.0395(17) 0.0122(19) 0.0203(18)
Cl2 0.120(2) 0.210(4) 0.254(5) 0.023(4) 0.007(3) 0.037(3)
Cl3 0.198(3) 0.185(3) 0.0964(18) -0.004(2) -0.032(2) 0.032(3)
C30 0.114(9) 0.189(12) 0.157(12) -0.046(10) -0.020(8) 0.010(8)
Cl4 0.120(3) 0.261(6) 0.431(12) 0.005(7) -0.054(4) 0.041(4)
Cl5 0.169(3) 0.199(4) 0.207(4) -0.042(3) -0.066(3) 0.069(3)
Cl6 0.383(9) 0.281(6) 0.149(3) 0.025(4) -0.040(4) -0.223(7)

loop_
_atom_type_symbol
_atom_type_description
_atom_type_scat_dispersion_real
_atom_type_scat_dispersion_imag
_atom_type_scat_source
C C 0.0033 0.0016 'International Tables Vol C Tables 4.2.6.8 and 6.1.1.4'
H H 0.0000 0.0000 'International Tables Vol C Tables 4.2.6.8 and 6.1.1.4'
N N 0.0061 0.0033 'International Tables Vol C Tables 4.2.6.8 and 6.1.1.4'
O O 0.0106 0.0060 'International Tables Vol C Tables 4.2.6.8 and 6.1.1.4'
Cl Cl 0.1484 0.1585 'International Tables Vol C Tables 4.2.6.8 and 6.1.1.4'

loop_
_geom_angle_atom_site_label_1
_geom_angle_atom_site_label_2
_geom_angle_atom_site_label_3
_geom_angle
N2 C1 N1 122.8(4)
N2 C1 C9 118.0(4)
N1 C1 C9 119.0(4)
N1 C2 C21 111.1(4)
N1 C2 C3 107.9(3)
C21 C2 C3 114.0(4)
N1 C2 H2 107.9
C21 C2 H2 107.9
C3 C2 H2 107.9
C8 C3 C4 119.6(5)
C8 C3 C2 116.0(4)
C4 C3 C2 124.5(4)
C5 C4 C3 120.5(5)
C5 C4 H4 119.7
C3 C4 H4 119.7
C4 C5 C6 121.5(5)
C4 C5 H5 119.2
C6 C5 H5 119.2
C7 C6 C5 118.4(5)
C7 C6 H6 120.8
C5 C6 H6 120.8
C6 C7 C8 121.7(5)
C6 C7 H7 119.1
C8 C7 H7 119.1
C7 C8 C3 118.3(5)
C7 C8 N2 120.1(4)
C3 C8 N2 121.6(4)
C14 C9 C10 118.8(5)
C14 C9 C1 122.1(4)
C10 C9 C1 119.0(5)
C11 C10 C9 120.5(6)
C11 C10 H10 119.8
C9 C10 H10 119.8
C10 C11 C12 120.6(6)
C10 C11 H11 119.7
C12 C11 H11 119.7
C13 C12 C11 119.6(6)
C13 C12 H12 120.2
C11 C12 H12 120.2
C12 C13 C14 120.1(6)
C12 C13 H13 120.0
C14 C13 H13 120.0
C9 C14 C13 120.5(5)
C9 C14 H14 119.8
C13 C14 H14 119.8
C16 C15 C20 119.3(5)
C16 C15 N1 120.8(4)
C20 C15 N1 119.8(5)
C17 C16 C15 119.2(5)
C17 C16 H16 120.4
C15 C16 H16 120.4
C18 C17 C16 122.1(6)
C18 C17 H17 119.0
C16 C17 H17 119.0
C17 C18 C19 119.5(5)
C17 C18 H18 120.2
C19 C18 H18 120.2
C20 C19 C18 119.3(6)
C20 C19 H19 120.3
C18 C19 H19 120.3
C19 C20 C15 120.5(6)
C19 C20 H20 119.8
C15 C20 H20 119.8
C28 C21 C22 105.3(4)
C28 C21 C2 128.0(4)
C22 C21 C2 126.8(4)
C23 C22 C27 118.9(4)
C23 C22 C21 134.1(4)
C27 C22 C21 107.0(4)
C24 C23 C22 117.8(4)
C24 C23 H23 121.1
C22 C23 H23 121.1
C23 C24 C25 122.8(5)
C23 C24 N4 119.4(5)
C25 C24 N4 117.8(4)
C26 C25 C24 120.2(4)
C26 C25 H25 119.9
C24 C25 H25 119.9
C25 C26 C27 117.6(5)
C25 C26 H26 121.2
C27 C26 H26 121.2
N3 C27 C26 130.0(5)
N3 C27 C22 107.2(4)
C26 C27 C22 122.8(5)
N3 C28 C21 110.9(4)
N3 C28 H28 124.5
C21 C28 H28 124.5
C1 N1 C15 122.6(4)
C1 N1 C2 117.0(4)
C15 N1 C2 119.8(4)
C1 N2 C8 117.6(4)
C28 N3 C27 109.6(4)
C28 N3 H3N 123(3)
C27 N3 H3N 127(3)
O1 N4 O2 120.8(5)
O1 N4 C24 119.9(5)
O2 N4 C24 119.3(5)
Cl3 C29 Cl2 113.3(5)
Cl3 C29 Cl1 109.7(5)
Cl2 C29 Cl1 108.3(5)
Cl3 C29 H29 108.5
Cl2 C29 H29 108.5
Cl1 C29 H29 108.5
Cl4 C30 Cl6 120.9(9)
Cl4 C30 Cl5 108.1(8)
Cl6 C30 Cl5 109.9(9)
Cl4 C30 H30 105.6
Cl6 C30 H30 105.6
Cl5 C30 H30 105.6

loop_
_geom_bond_atom_site_label_1
_geom_bond_atom_site_label_2
_geom_bond_distance
C1 N2 1.296(6)
C1 N1 1.365(6)
C1 C9 1.491(6)
C2 N1 1.474(6)
C2 C21 1.502(6)
C2 C3 1.507(7)
C2 H2 0.9800
C3 C8 1.399(7)
C3 C4 1.401(7)
C4 C5 1.336(9)
C4 H4 0.9300
C5 C6 1.395(9)
C5 H5 0.9300
C6 C7 1.374(9)
C6 H6 0.9300
C7 C8 1.393(7)
C7 H7 0.9300
C8 N2 1.401(6)
C9 C14 1.377(7)
C9 C10 1.410(7)
C10 C11 1.343(9)
C10 H10 0.9300
C11 C12 1.405(11)
C11 H11 0.9300
C12 C13 1.365(9)
C12 H12 0.9300
C13 C14 1.391(8)
C13 H13 0.9300
C14 H14 0.9300
C15 C16 1.386(7)
C15 C20 1.389(7)
C15 N1 1.429(6)
C16 C17 1.364(8)
C16 H16 0.9300
C17 C18 1.348(10)
C17 H17 0.9300
C18 C19 1.396(11)
C18 H18 0.9300
C19 C20 1.370(9)
C19 H19 0.9300
C20 H20 0.9300
C21 C28 1.359(7)
C21 C22 1.451(6)
C22 C23 1.385(7)
C22 C27 1.402(7)
C23 C24 1.365(7)
C23 H23 0.9300
C24 C25 1.413(7)
C24 N4 1.449(7)
C25 C26 1.342(7)
C25 H25 0.9300
C26 C27 1.395(7)
C26 H26 0.9300
C27 N3 1.366(7)
C28 N3 1.351(6)
C28 H28 0.9300
N3 H3N 0.85(5)
N4 O1 1.188(7)
N4 O2 1.223(7)
C29 Cl3 1.712(9)
C29 Cl2 1.731(9)
C29 Cl1 1.758(9)
C29 H29 0.9800
C30 Cl4 1.630(15)
C30 Cl6 1.696(15)
C30 Cl5 1.754(15)
C30 H30 0.9800

loop_
_geom_hbond_atom_site_label_D
_geom_hbond_atom_site_label_H
_geom_hbond_atom_site_label_A
_geom_hbond_distance_DH
_geom_hbond_distance_HA
_geom_hbond_distance_DA
_geom_hbond_angle_DHA
_geom_hbond_site_symmetry_A
N3 H3N N2 0.85(5) 2.10(5) 2.879(6) 153(4) 3

loop_
_geom_torsion_atom_site_label_1
_geom_torsion_atom_site_label_2
_geom_torsion_atom_site_label_3
_geom_torsion_atom_site_label_4
_geom_torsion
N1 C2 C3 C8 34.3(5)
C21 C2 C3 C8 -89.6(5)
N1 C2 C3 C4 -146.6(4)
C21 C2 C3 C4 89.5(5)
C8 C3 C4 C5 0.8(7)
C2 C3 C4 C5 -178.4(5)
C3 C4 C5 C6 -0.7(8)
C4 C5 C6 C7 0.3(9)
C5 C6 C7 C8 0.1(8)
C6 C7 C8 C3 -0.1(8)
C6 C7 C8 N2 -177.2(5)
C4 C3 C8 C7 -0.4(7)
C2 C3 C8 C7 178.8(4)
C4 C3 C8 N2 176.7(4)
C2 C3 C8 N2 -4.1(6)
N2 C1 C9 C14 -144.7(5)
N1 C1 C9 C14 29.8(6)
N2 C1 C9 C10 32.1(6)
N1 C1 C9 C10 -153.5(4)
C14 C9 C10 C11 0.1(8)
C1 C9 C10 C11 -176.8(5)
C9 C10 C11 C12 -0.2(9)
C10 C11 C12 C13 -0.2(10)
C11 C12 C13 C14 0.7(9)
C10 C9 C14 C13 0.4(7)
C1 C9 C14 C13 177.1(5)
C12 C13 C14 C9 -0.8(8)
C20 C15 C16 C17 1.9(8)
N1 C15 C16 C17 179.0(5)
C15 C16 C17 C18 -4.1(9)
C16 C17 C18 C19 3.1(10)
C17 C18 C19 C20 0.0(11)
C18 C19 C20 C15 -2.1(10)
C16 C15 C20 C19 1.1(9)
N1 C15 C20 C19 -176.0(5)
N1 C2 C21 C28 -25.6(6)
C3 C2 C21 C28 96.6(6)
N1 C2 C21 C22 155.3(4)
C3 C2 C21 C22 -82.6(5)
C28 C21 C22 C23 -178.9(5)
C2 C21 C22 C23 0.3(8)
C28 C21 C22 C27 0.4(5)
C2 C21 C22 C27 179.7(4)
C27 C22 C23 C24 2.2(7)
C21 C22 C23 C24 -178.4(5)
C22 C23 C24 C25 -0.6(8)
C22 C23 C24 N4 -179.3(5)
C23 C24 C25 C26 -0.6(9)
N4 C24 C25 C26 178.0(5)
C24 C25 C26 C27 0.2(8)
C25 C26 C27 N3 179.7(5)
C25 C26 C27 C22 1.5(8)
C23 C22 C27 N3 178.7(4)
C21 C22 C27 N3 -0.8(5)
C23 C22 C27 C26 -2.8(7)
C21 C22 C27 C26 177.7(5)
C22 C21 C28 N3 0.1(5)
C2 C21 C28 N3 -179.2(4)
N2 C1 N1 C15 -144.7(4)
C9 C1 N1 C15 41.2(6)
N2 C1 N1 C2 26.4(6)
C9 C1 N1 C2 -147.7(4)
C16 C15 N1 C1 31.2(7)
C20 C15 N1 C1 -151.8(5)
C16 C15 N1 C2 -139.7(5)
C20 C15 N1 C2 37.4(7)
C21 C2 N1 C1 79.8(5)
C3 C2 N1 C1 -45.9(5)
C21 C2 N1 C15 -108.8(5)
C3 C2 N1 C15 125.5(4)
N1 C1 N2 C8 8.3(6)
C9 C1 N2 C8 -177.5(4)
C7 C8 N2 C1 157.4(5)
C3 C8 N2 C1 -19.6(6)
C21 C28 N3 C27 -0.7(6)
C26 C27 N3 C28 -177.5(5)
C22 C27 N3 C28 0.9(5)
C23 C24 N4 O1 16.4(9)
C25 C24 N4 O1 -162.3(7)
C23 C24 N4 O2 -162.7(8)
C25 C24 N4 O2 18.6(10)
